data_2209420
loop_
_publ_author_name
'Behrman, David M.'
'Behrman, E. J.'
'Parkin, Sean'

_publ_section_title
;
 2-Methoxy-3-nitrophenol
;
_journal_coeditor_code BT2114
_journal_issue 7
_journal_name_full 'Acta Crystallographica Section E'
_journal_page_first o3119
_journal_page_last o3121
_journal_paper_doi 10.1107/S1600536806023713
_journal_volume 62
_journal_year 2006
_chemical_formula_iupac 'C7 H7 N O4'
_chemical_formula_moiety 'C7 H7 N O4'
_chemical_formula_sum 'C7 H7 N O4'
_chemical_formula_weight 169.14
_chemical_melting_point 342
_chemical_name_common 6-nitroguaiacol
_chemical_name_systematic 2-methoxy-3-nitrophenol
_space_group_IT_number 33
_symmetry_cell_setting orthorhombic
_symmetry_space_group_name_Hall 'P 2c -2n'
_symmetry_space_group_name_H-M 'P n a 21'
_atom_sites_solution_hydrogens geom
_atom_sites_solution_primary direct
_atom_sites_solution_secondary difmap
_audit_creation_method SHELXL-97
_cell_angle_alpha 90.00
_cell_angle_beta 90.00
_cell_angle_gamma 90.00
_cell_formula_units_Z 4
_cell_length_a 13.9581(2)
_cell_length_b 13.1337(6)
_cell_length_c 4.0110(7)
_cell_measurement_reflns_used 1032
_cell_measurement_temperature 90.0(2)
_cell_measurement_theta_max 27.48
_cell_measurement_theta_min 1.00
_cell_volume 735.30(13)
_computing_cell_refinement 'SCALEPACK (Otwinowski & Minor, 1997)'
_computing_data_collection 'COLLECT (Nonius, 1998)'
_computing_data_reduction 'DENZO--SMN (Otwinowski & Minor, 1997)'
_computing_molecular_graphics 'XP in SHELXTL (Sheldrick, 1994)'
_computing_publication_material 'SHELXL97 and local procedures'
_computing_structure_refinement 'SHELXL97 (Sheldrick, 1997)'
_computing_structure_solution 'SHELXS90 (Sheldrick, 1990)'
_diffrn_ambient_temperature 90.0(2)
_diffrn_detector_area_resol_mean 18
_diffrn_measured_fraction_theta_full .999
_diffrn_measured_fraction_theta_max .999
_diffrn_measurement_device_type 'Nonius KappaCCD'
_diffrn_measurement_method '\w scans at fixed \c = 55\%'
_diffrn_radiation_monochromator graphite
_diffrn_radiation_source 'fine-focus sealed tube'
_diffrn_radiation_type MoK\a
_diffrn_radiation_wavelength 0.71073
_diffrn_reflns_av_R_equivalents 0.0362
_diffrn_reflns_av_sigmaI/netI 0.0434
_diffrn_reflns_limit_h_max 18
_diffrn_reflns_limit_h_min -17
_diffrn_reflns_limit_k_max 16
_diffrn_reflns_limit_k_min -17
_diffrn_reflns_limit_l_max 5
_diffrn_reflns_limit_l_min -5
_diffrn_reflns_number 1613
_diffrn_reflns_theta_full 27.50
_diffrn_reflns_theta_max 27.50
_diffrn_reflns_theta_min 2.13
_exptl_absorpt_coefficient_mu 0.128
_exptl_absorpt_correction_T_max 0.99
_exptl_absorpt_correction_T_min 0.94
_exptl_absorpt_correction_type multi-scan
_exptl_absorpt_process_details '(SCALEPACK; Otwinowski & Minor, 1997)'
_exptl_crystal_colour 'pale yellow'
_exptl_crystal_density_diffrn 1.528
_exptl_crystal_density_method 'not measured'
_exptl_crystal_description needle
_exptl_crystal_F_000 352
_exptl_crystal_size_max 0.50
_exptl_crystal_size_mid 0.15
_exptl_crystal_size_min 0.06
_refine_diff_density_max .243
_refine_diff_density_min -.261
_refine_ls_extinction_coef 0.017(6)
_refine_ls_extinction_expression Fc^*^=kFc[1+0.001xFc^2^\l^3^/sin(2\q)]^-1/4^
_refine_ls_extinction_method SHELXL97
_refine_ls_goodness_of_fit_ref 1.063
_refine_ls_hydrogen_treatment constr
_refine_ls_matrix_type full
_refine_ls_number_parameters 112
_refine_ls_number_reflns 958
_refine_ls_number_restraints 1
_refine_ls_restrained_S_all 1.062
_refine_ls_R_factor_all 0.0590
_refine_ls_R_factor_gt 0.0392
_refine_ls_shift/su_max 0.003
_refine_ls_shift/su_mean 0.000
_refine_ls_structure_factor_coef Fsqd
_refine_ls_weighting_details 'calc w=1/[\s^2^(Fo^2^)+(0.0636P)^2^] where P=(Fo^2^+2Fc^2^)/3'
_refine_ls_weighting_scheme calc
_refine_ls_wR_factor_gt 0.0920
_refine_ls_wR_factor_ref 0.1041
_reflns_number_gt 751
_reflns_number_total 958
_reflns_threshold_expression I>2\s(I)
_cod_data_source_file bt2114.cif
_cod_data_source_block I
_cod_database_code 2209420
_cod_database_fobs_code 2209420

loop_
_symmetry_equiv_pos_as_xyz
'x, y, z'
'-x, -y, z+1/2'
'-x+1/2, y+1/2, z+1/2'
'x+1/2, -y+1/2, z'

loop_
_atom_site_type_symbol
_atom_site_label
_atom_site_fract_x
_atom_site_fract_y
_atom_site_fract_z
_atom_site_U_iso_or_equiv
_atom_site_adp_type
_atom_site_calc_flag
_atom_site_refinement_flags
_atom_site_occupancy
O O2 0.12248(12) 0.35260(12) 0.7043(5) 0.0201(5) Uani d . 1
O O1 -0.03621(12) 0.44005(11) 0.4343(6) 0.0222(5) Uani d . 1
H H1 -0.0030 0.4596 0.5969 0.033 Uiso calc R 1
O O3 0.15196(13) 0.04575(13) 0.6390(6) 0.0315(6) Uani d . 1
O O4 0.23431(12) 0.18489(14) 0.6469(7) 0.0338(6) Uani d . 1
N N1 0.16092(15) 0.13741(16) 0.5860(7) 0.0221(6) Uani d . 1
C C2 0.06553(16) 0.29504(18) 0.5018(7) 0.0166(6) Uani d . 1
C C4 0.01458(18) 0.13440(17) 0.2551(8) 0.0202(7) Uani d . 1
H H4 0.0247 0.0636 0.2217 0.024 Uiso calc R 1
C C6 -0.08061(16) 0.28544(19) 0.1778(7) 0.0197(6) Uani d . 1
H H6 -0.1354 0.3179 0.0858 0.024 Uiso calc R 1
C C3 0.07886(17) 0.19133(17) 0.4409(8) 0.0178(6) Uani d . 1
C C1 -0.01693(16) 0.33979(17) 0.3694(7) 0.0172(6) Uani d . 1
C C5 -0.06418(17) 0.1821(2) 0.1195(8) 0.0222(7) Uani d . 1
H H5 -0.1076 0.1444 -0.0147 0.027 Uiso calc R 1
C C7 0.19481(17) 0.4112(2) 0.5294(8) 0.0249(7) Uani d . 1
H H7A 0.2417 0.3648 0.4293 0.037 Uiso calc R 1
H H7B 0.2273 0.4566 0.6868 0.037 Uiso calc R 1
H H7C 0.1643 0.4517 0.3538 0.037 Uiso calc R 1

loop_
_atom_site_aniso_label
_atom_site_aniso_U_11
_atom_site_aniso_U_22
_atom_site_aniso_U_33
_atom_site_aniso_U_12
_atom_site_aniso_U_13
_atom_site_aniso_U_23
O2 0.0213(9) 0.0204(9) 0.0186(12) -0.0042(7) 0.0012(9) 0.0012(9)
O1 0.0256(9) 0.0168(8) 0.0242(12) 0.0034(7) -0.0040(9) 0.0001(9)
O3 0.0360(10) 0.0155(9) 0.0431(15) 0.0048(8) -0.0026(12) 0.0057(10)
O4 0.0211(9) 0.0286(10) 0.0517(17) 0.0010(8) -0.0073(12) 0.0061(12)
N1 0.0229(11) 0.0217(12) 0.0218(14) 0.0025(9) 0.0014(11) -0.0002(11)
C2 0.0182(12) 0.0157(12) 0.0159(16) -0.0026(9) 0.0017(11) -0.0014(12)
C4 0.0243(13) 0.0154(12) 0.0208(18) -0.0022(10) 0.0072(13) 0.0012(12)
C6 0.0185(11) 0.0220(12) 0.0188(17) 0.0012(10) 0.0014(13) 0.0055(13)
C3 0.0185(12) 0.0165(12) 0.0184(15) 0.0036(10) 0.0018(12) 0.0007(13)
C1 0.0211(12) 0.0134(11) 0.0170(17) -0.0016(10) 0.0048(13) 0.0013(12)
C5 0.0239(13) 0.0251(13) 0.0175(16) -0.0066(10) 0.0019(13) -0.0035(13)
C7 0.0225(13) 0.0215(14) 0.0306(19) -0.0050(11) -0.0001(14) 0.0008(14)

loop_
_atom_type_symbol
_atom_type_description
_atom_type_scat_dispersion_real
_atom_type_scat_dispersion_imag
_atom_type_scat_source
C C .0033 .0016 'International Tables Vol C Tables 4.2.6.8 and 6.1.1.4'
H H .0000 .0000 'International Tables Vol C Tables 4.2.6.8 and 6.1.1.4'
O O .0106 .0060 'International Tables Vol C Tables 4.2.6.8 and 6.1.1.4'
N N .0061 .0033 'International Tables Vol C Tables 4.2.6.8 and 6.1.1.4'

loop_
_geom_angle_atom_site_label_1
_geom_angle_atom_site_label_2
_geom_angle_atom_site_label_3
_geom_angle
C2 O2 C7 114.3(2)
C1 O1 H1 109.5
O4 N1 O3 123.4(2)
O4 N1 C3 119.1(2)
O3 N1 C3 117.5(2)
O2 C2 C3 124.5(2)
O2 C2 C1 118.2(2)
C3 C2 C1 117.0(2)
C5 C4 C3 118.9(2)
C5 C4 H4 120.5
C3 C4 H4 120.5
C1 C6 C5 119.5(2)
C1 C6 H6 120.3
C5 C6 H6 120.3
C4 C3 C2 122.3(2)
C4 C3 N1 117.3(2)
C2 C3 N1 120.4(2)
O1 C1 C6 118.6(2)
O1 C1 C2 119.6(2)
C6 C1 C2 121.8(2)
C4 C5 C6 120.5(3)
C4 C5 H5 119.8
C6 C5 H5 119.8
O2 C7 H7A 109.5
O2 C7 H7B 109.5
H7A C7 H7B 109.5
O2 C7 H7C 109.5
H7A C7 H7C 109.5
H7B C7 H7C 109.5

loop_
_geom_bond_atom_site_label_1
_geom_bond_atom_site_label_2
_geom_bond_distance
O2 C2 1.365(3)
O2 C7 1.450(3)
O1 C1 1.369(3)
O1 H1 0.8400
O3 N1 1.229(3)
O4 N1 1.224(3)
N1 C3 1.467(3)
C2 C3 1.396(3)
C2 C1 1.397(3)
C4 C5 1.377(4)
C4 C3 1.385(4)
C4 H4 0.9500
C6 C1 1.375(4)
C6 C5 1.396(4)
C6 H6 0.9500
C5 H5 0.9500
C7 H7A 0.9800
C7 H7B 0.9800
C7 H7C 0.9800

loop_
_geom_hbond_atom_site_label_D
_geom_hbond_atom_site_label_H
_geom_hbond_atom_site_label_A
_geom_hbond_site_symmetry_A
_geom_hbond_distance_DH
_geom_hbond_distance_HA
_geom_hbond_distance_DA
_geom_hbond_angle_DHA
O1 H1 O1 2_565 0.84 1.97 2.743(2) 153.2
O1 H1 O2 . 0.84 2.29 2.720(2) 112.4

loop_
_geom_torsion_atom_site_label_1
_geom_torsion_atom_site_label_2
_geom_torsion_atom_site_label_3
_geom_torsion_atom_site_label_4
_geom_torsion
C7 O2 C2 C3 98.2(3)
C7 O2 C2 C1 -88.0(3)
C5 C4 C3 C2 1.4(4)
C5 C4 C3 N1 179.0(3)
O2 C2 C3 C4 174.6(3)
C1 C2 C3 C4 0.7(4)
O2 C2 C3 N1 -2.9(4)
C1 C2 C3 N1 -176.7(2)
O4 N1 C3 C4 154.6(3)
O3 N1 C3 C4 -25.2(4)
O4 N1 C3 C2 -27.8(4)
O3 N1 C3 C2 152.4(3)
C5 C6 C1 O1 -177.5(3)
C5 C6 C1 C2 1.6(4)
O2 C2 C1 O1 2.6(4)
C3 C2 C1 O1 176.9(3)
O2 C2 C1 C6 -176.5(2)
C3 C2 C1 C6 -2.2(4)
C3 C4 C5 C6 -2.1(4)
C1 C6 C5 C4 0.6(4)

loop_
_cod_related_entry_id
_cod_related_entry_database
_cod_related_entry_code
1 ChemSpider 10640685
